data_7243369
loop_
_publ_author_name
'Deng, Liming'
'Zhao, Huihui'
'Liu, Kang'
'Ma, Dingxuan'

_publ_section_title
;
 Efficient luminescence sensing in two lanthanide metal--organic
 frameworks with rich uncoordinated Lewis basic sites
;
_journal_issue 37
_journal_name_full CrystEngComm
_journal_page_first 6591
_journal_page_last 6598
_journal_paper_doi 10.1039/D1CE00923K
_journal_volume 23
_journal_year 2021
_chemical_formula_moiety 'C15 H10 N4 O7 Tb'
_chemical_formula_sum 'C15 H10 N4 O7 Tb'
_chemical_formula_weight 517.19
_space_group_crystal_system triclinic
_space_group_IT_number 2
_space_group_name_Hall '-P 1'
_space_group_name_H-M_alt 'P -1'
_atom_sites_solution_hydrogens mixed
_atom_sites_solution_primary iterative
_audit_creation_date 2019-01-17
_audit_creation_method
;
Olex2 1.2
(compiled 2013.09.17 svn.r2790 for OlexSys, GUI svn.r4601)
;
_audit_update_record
;
2020-05-11 deposited with the CCDC.	2021-08-12 downloaded from the CCDC.
;
_cell_angle_alpha 101.681(5)
_cell_angle_beta 102.242(5)
_cell_angle_gamma 107.250(6)
_cell_formula_units_Z 2
_cell_length_a 8.2132(5)
_cell_length_b 9.9550(7)
_cell_length_c 11.4034(6)
_cell_measurement_reflns_used 3572
_cell_measurement_temperature 293(2)
_cell_measurement_theta_max 29.1930
_cell_measurement_theta_min 2.8260
_cell_volume 834.27(10)
_computing_cell_refinement
;
CrysAlisPro, Agilent Technologies,
Version 1.171.36.28 (release 01-02-2013 CrysAlis171 .NET)
(compiled Feb  1 2013,16:14:44)
;
_computing_data_collection
;
CrysAlisPro, Agilent Technologies,
Version 1.171.36.28 (release 01-02-2013 CrysAlis171 .NET)
(compiled Feb  1 2013,16:14:44)
;
_computing_data_reduction
;
CrysAlisPro, Agilent Technologies,
Version 1.171.36.28 (release 01-02-2013 CrysAlis171 .NET)
(compiled Feb  1 2013,16:14:44)
;
_computing_molecular_graphics
;
O. V. Dolomanov, L. J. Bourhis, R. J. Gildea, J. A. K. Howard and H. Puschmann,
OLEX2: a complete structure solution, refinement and analysis program.
J. Appl. Cryst. (2009). 42, 339-341.
;
_computing_publication_material
;
O. V. Dolomanov, L. J. Bourhis, R. J. Gildea, J. A. K. Howard and H. Puschmann,
OLEX2: a complete structure solution, refinement and analysis program.
J. Appl. Cryst. (2009). 42, 339-341.
;
_computing_structure_refinement
;
SHELX, G.M. Sheldrick, Acta Cryst.
(2008). A64, 112-122
;
_computing_structure_solution 'SUPERFLIP, J. Appl. Cryst. (2007) 40, 786-790'
_diffrn_ambient_temperature 293(2)
_diffrn_detector_area_resol_mean 10.5095
_diffrn_measured_fraction_theta_full 0.9994
_diffrn_measured_fraction_theta_max 0.5627
_diffrn_measurement_device_type 'Xcalibur, Atlas, Gemini ultra'
_diffrn_measurement_method '\w scans'
_diffrn_orient_matrix_UB_11 -0.0438338000
_diffrn_orient_matrix_UB_12 -0.0110332000
_diffrn_orient_matrix_UB_13 -0.0637309000
_diffrn_orient_matrix_UB_21 0.0058962000
_diffrn_orient_matrix_UB_22 -0.0707624000
_diffrn_orient_matrix_UB_23 -0.0153389000
_diffrn_orient_matrix_UB_31 -0.0835298000
_diffrn_orient_matrix_UB_32 -0.0304385000
_diffrn_orient_matrix_UB_33 0.0105078000
_diffrn_radiation_monochromator graphite
_diffrn_radiation_type 'Mo K\a'
_diffrn_radiation_wavelength 0.7107
_diffrn_reflns_av_R_equivalents 0.0343
_diffrn_reflns_av_unetI/netI 0.0549
_diffrn_reflns_Laue_measured_fraction_full 0.981
_diffrn_reflns_Laue_measured_fraction_max 1.000
_diffrn_reflns_limit_h_max 9
_diffrn_reflns_limit_h_min -9
_diffrn_reflns_limit_k_max 11
_diffrn_reflns_limit_k_min -10
_diffrn_reflns_limit_l_max 12
_diffrn_reflns_limit_l_min -13
_diffrn_reflns_number 5814
_diffrn_reflns_point_group_measured_fraction_full 0.981
_diffrn_reflns_point_group_measured_fraction_max 1.000
_diffrn_reflns_theta_full 25.214
_diffrn_reflns_theta_max 24.999
_diffrn_reflns_theta_min 2.232
_diffrn_source 'Enhance (Mo) X-ray Source'
_exptl_absorpt_coefficient_mu 4.287
_exptl_absorpt_correction_T_max 1.00000
_exptl_absorpt_correction_T_min 0.73364
_exptl_absorpt_correction_type multi-scan
_exptl_absorpt_process_details
;
CrysAlisPro, Agilent Technologies,
Version 1.171.36.28 (release 01-02-2013 CrysAlis171 .NET)
(compiled Feb  1 2013,16:14:44)
Empirical absorption correction using spherical harmonics,
 implemented in SCALE3 ABSPACK scaling algorithm.
;
_exptl_crystal_colour colorless
_exptl_crystal_density_diffrn 2.059
_exptl_crystal_description block
_exptl_crystal_F_000 498
_exptl_crystal_size_max 0.34
_exptl_crystal_size_mid 0.25
_exptl_crystal_size_min 0.23
_refine_diff_density_max 1.204
_refine_diff_density_min -0.806
_refine_diff_density_rms 0.153
_refine_ls_extinction_method none
_refine_ls_goodness_of_fit_ref 1.076
_refine_ls_hydrogen_treatment mixed
_refine_ls_matrix_type full
_refine_ls_number_parameters 249
_refine_ls_number_reflns 2945
_refine_ls_number_restraints 0
_refine_ls_restrained_S_all 1.076
_refine_ls_R_factor_all 0.0382
_refine_ls_R_factor_gt 0.0322
_refine_ls_shift/su_max 0.001
_refine_ls_shift/su_mean 0.000
_refine_ls_structure_factor_coef Fsqd
_refine_ls_weighting_details
;
 w=1/[\s^2^(Fo^2^)+(0.0347P)^2^]
 where P=(Fo^2^+2Fc^2^)/3
;
_refine_ls_weighting_scheme calc
_refine_ls_wR_factor_gt 0.0716
_refine_ls_wR_factor_ref 0.0751
_reflns_Friedel_coverage 0.000
_reflns_number_gt 2665
_reflns_number_total 2945
_reflns_threshold_expression 'I > 2\s(I)'
_cod_data_source_file d1ce00923k2.cif
_cod_data_source_block ab-hnsf-09
_cod_depositor_comments 'Adding full bibliography for 7243368--7243369.cif.'
_cod_database_code 7243369
_shelxl_version_number 2013-2
_chemical_oxdiff_formula 'C1 O1 Zn1'
_shelx_space_group_comment
;
The symmetry employed for this shelxl refinement is uniquely defined
by the following loop, which should always be used as a source of
symmetry information in preference to the above space-group names.
They are only intended as comments.
;
_reflns_odcompleteness_completeness 99.94
_reflns_odcompleteness_iscentric 1
_reflns_odcompleteness_theta 26.32
_olex2_refinement_description
;
1. Fixed Uiso
 At 1.2 times of:
  All C(H) groups
 At 1.5 times of:
  All O(H) groups
2.a Rotating group:
 O6(H6A)
2.b Aromatic/amide H refined with riding coordinates:
 C3(H3), C4(H4), C5(H5), C7(H7), C9(H9), C10(H10), C11(H11), C13(H13)
;

loop_
_space_group_symop_operation_xyz
'x, y, z'
'-x, -y, -z'

loop_
_atom_site_label
_atom_site_type_symbol
_atom_site_fract_x
_atom_site_fract_y
_atom_site_fract_z
_atom_site_U_iso_or_equiv
_atom_site_adp_type
_atom_site_occupancy
_atom_site_site_symmetry_order
_atom_site_calc_flag
_atom_site_refinement_flags_posn
_atom_site_refinement_flags_adp
_atom_site_refinement_flags_occupancy
_atom_site_disorder_assembly
_atom_site_disorder_group
Tb1 Tb 0.11670(3) 0.48653(3) 0.27251(2) 0.01799(11) Uani 1 1 d . . . . .
O1 O 0.0958(6) 0.3847(5) 0.0589(3) 0.0350(10) Uani 1 1 d . . . . .
O2 O -0.1361(5) 0.3010(5) 0.2414(4) 0.0400(12) Uani 1 1 d . . . . .
O3 O -0.0059(6) 0.6072(5) 0.1369(3) 0.0424(12) Uani 1 1 d . . . . .
O4 O -0.0544(5) 0.6109(4) 0.3754(3) 0.0262(9) Uani 1 1 d . . . . .
O5 O 0.2099(5) 0.7488(4) 0.3767(4) 0.0265(9) Uani 1 1 d . . . . .
O6 O 0.2515(6) 0.5189(5) 0.4872(4) 0.0307(10) Uani 1 1 d . . . . .
H6A H 0.1808 0.4583 0.5156 0.046 Uiso 1 1 d R U . . .
H6B H 0.280(8) 0.593(6) 0.531(5) 0.017(18) Uiso 1 1 d . . . . .
O7 O -0.3444(6) 0.2220(5) 0.3311(4) 0.0422(12) Uani 1 1 d . . . . .
N1 N 0.2153(6) 0.2651(5) 0.2552(4) 0.0281(11) Uani 1 1 d . . . . .
N2 N 0.4257(6) 0.6059(5) 0.2636(4) 0.0272(12) Uani 1 1 d . . . . .
N3 N 0.3150(6) 0.1053(5) 0.1561(4) 0.0245(11) Uani 1 1 d . . . . .
N4 N 0.7024(6) 0.7654(5) 0.3334(4) 0.0234(11) Uani 1 1 d . . . . .
C1 C -0.2878(7) 0.2200(6) 0.2408(5) 0.0241(13) Uani 1 1 d . . . . .
C2 C 0.0614(7) 0.7342(6) 0.3964(5) 0.0217(13) Uani 1 1 d . . . . .
C3 C 0.5518(8) 0.7008(6) 0.3615(5) 0.0304(15) Uani 1 1 d . . . . .
H3 H 0.5391 0.7215 0.4416 0.036 Uiso 1 1 calc R U . . .
C4 C 0.4998(8) 0.6085(7) 0.1656(6) 0.0375(16) Uani 1 1 d . . . . .
H4 H 0.4416 0.5518 0.0832 0.045 Uiso 1 1 calc R U . . .
C5 C 0.6707(8) 0.7061(7) 0.2072(6) 0.0369(16) Uani 1 1 d . . . . .
H5 H 0.7493 0.7279 0.1601 0.044 Uiso 1 1 calc R U . . .
C6 C 0.8560(7) 0.8822(6) 0.4176(5) 0.0234(13) Uani 1 1 d . . . . .
C7 C 0.8337(7) 1.0093(6) 0.4732(5) 0.0236(13) Uani 1 1 d . . . . .
H7 H 0.7200 1.0141 0.4561 0.028 Uiso 1 1 calc R U . . .
C8 C 0.9753(7) 1.1298(6) 0.5534(5) 0.0212(12) Uani 1 1 d . . . . .
C9 C 0.1305(9) 0.1273(7) 0.2634(6) 0.0379(16) Uani 1 1 d . . . . .
H9 H 0.0443 0.1051 0.3049 0.046 Uiso 1 1 calc R U . . .
C10 C 0.3241(8) 0.2444(7) 0.1893(5) 0.0302(14) Uani 1 1 d . . . . .
H10 H 0.3999 0.3194 0.1681 0.036 Uiso 1 1 calc R U . . .
C11 C 0.1893(9) 0.0291(7) 0.2030(6) 0.0425(18) Uani 1 1 d . . . . .
H11 H 0.1517 -0.0710 0.1950 0.051 Uiso 1 1 calc R U . . .
C12 C 0.4126(7) 0.0496(6) 0.0802(5) 0.0226(13) Uani 1 1 d . . . . .
C13 C 0.3174(7) -0.0570(6) -0.0313(5) 0.0267(13) Uani 1 1 d . . . . .
H13 H 0.1936 -0.0945 -0.0523 0.032 Uiso 1 1 calc R U . . .
C14 C 0.4023(7) -0.1095(6) -0.1131(5) 0.0232(13) Uani 1 1 d . . . . .
C15 C 0.0290(8) 0.4350(6) -0.0223(5) 0.0250(13) Uani 1 1 d . . . . .

loop_
_atom_site_aniso_label
_atom_site_aniso_U_11
_atom_site_aniso_U_22
_atom_site_aniso_U_33
_atom_site_aniso_U_23
_atom_site_aniso_U_13
_atom_site_aniso_U_12
Tb1 0.01677(16) 0.01726(17) 0.01797(16) 0.00004(11) 0.00536(11) 0.00636(12)
O1 0.048(3) 0.042(3) 0.020(2) 0.0059(18) 0.006(2) 0.029(2)
O2 0.021(2) 0.030(3) 0.049(3) -0.013(2) 0.011(2) -0.004(2)
O3 0.066(3) 0.053(3) 0.021(2) 0.007(2) 0.014(2) 0.042(3)
O4 0.027(2) 0.014(2) 0.035(2) 0.0002(16) 0.0130(18) 0.0054(19)
O5 0.023(2) 0.020(2) 0.040(2) 0.0053(17) 0.0156(19) 0.0101(18)
O6 0.037(3) 0.027(3) 0.023(2) 0.002(2) 0.008(2) 0.007(2)
O7 0.037(3) 0.044(3) 0.029(2) -0.005(2) 0.007(2) 0.002(2)
N1 0.022(3) 0.028(3) 0.033(3) 0.002(2) 0.007(2) 0.011(2)
N2 0.020(3) 0.025(3) 0.031(3) -0.002(2) 0.011(2) 0.003(2)
N3 0.019(2) 0.025(3) 0.029(3) 0.000(2) 0.011(2) 0.009(2)
N4 0.014(2) 0.019(3) 0.030(3) -0.001(2) 0.008(2) 0.000(2)
C1 0.017(3) 0.018(3) 0.031(3) -0.002(2) 0.002(3) 0.008(3)
C2 0.024(3) 0.027(3) 0.015(3) 0.001(2) 0.008(2) 0.012(3)
C3 0.025(3) 0.025(3) 0.034(3) -0.002(3) 0.014(3) 0.002(3)
C4 0.031(4) 0.043(4) 0.025(3) -0.002(3) 0.004(3) 0.005(3)
C5 0.025(3) 0.043(4) 0.034(3) 0.002(3) 0.014(3) 0.002(3)
C6 0.020(3) 0.018(3) 0.029(3) 0.002(2) 0.013(3) 0.001(2)
C7 0.017(3) 0.019(3) 0.033(3) 0.003(2) 0.005(2) 0.008(3)
C8 0.021(3) 0.017(3) 0.027(3) 0.006(2) 0.010(2) 0.008(2)
C9 0.055(4) 0.036(4) 0.047(4) 0.019(3) 0.040(4) 0.027(3)
C10 0.027(3) 0.023(3) 0.045(4) 0.010(3) 0.019(3) 0.010(3)
C11 0.053(5) 0.027(4) 0.064(4) 0.015(3) 0.042(4) 0.018(3)
C12 0.022(3) 0.021(3) 0.023(3) -0.002(2) 0.009(2) 0.008(2)
C13 0.015(3) 0.023(3) 0.030(3) -0.005(2) 0.003(2) 0.001(3)
C14 0.018(3) 0.020(3) 0.027(3) -0.001(2) 0.005(2) 0.004(2)
C15 0.025(3) 0.027(3) 0.021(3) 0.000(2) 0.005(2) 0.012(3)

loop_
_atom_type_symbol
_atom_type_description
_atom_type_scat_dispersion_real
_atom_type_scat_dispersion_imag
_atom_type_scat_source
C C 0.0033 0.0016 'International Tables Vol C Tables 4.2.6.8 and 6.1.1.4'
H H 0.0000 0.0000 'International Tables Vol C Tables 4.2.6.8 and 6.1.1.4'
N N 0.0061 0.0033 'International Tables Vol C Tables 4.2.6.8 and 6.1.1.4'
O O 0.0106 0.0060 'International Tables Vol C Tables 4.2.6.8 and 6.1.1.4'
Tb Tb -0.1723 4.1537 'International Tables Vol C Tables 4.2.6.8 and 6.1.1.4'

loop_
_geom_angle_atom_site_label_1
_geom_angle_atom_site_label_2
_geom_angle_atom_site_label_3
_geom_angle
_geom_angle_site_symmetry_1
_geom_angle_site_symmetry_3
_geom_angle_publ_flag
O1 Tb1 O4 133.82(14) . . ?
O1 Tb1 O5 124.82(14) . . ?
O1 Tb1 N1 70.93(15) . . ?
O1 Tb1 N2 77.40(15) . . ?
O1 Tb1 C2 132.97(15) . . ?
O2 Tb1 O1 86.72(15) . . ?
O2 Tb1 O3 96.92(18) . . ?
O2 Tb1 O4 77.93(14) . . ?
O2 Tb1 O5 131.07(14) . . ?
O2 Tb1 O6 99.30(16) . . ?
O2 Tb1 N1 76.95(16) . . ?
O2 Tb1 N2 156.40(16) . . ?
O2 Tb1 C2 104.35(16) . . ?
O3 Tb1 O1 67.47(14) . . ?
O3 Tb1 O4 71.51(13) . . ?
O3 Tb1 O5 69.16(14) . . ?
O3 Tb1 N1 138.23(14) . . ?
O3 Tb1 N2 93.02(17) . . ?
O3 Tb1 C2 65.89(14) . . ?
O4 Tb1 N1 143.03(14) . . ?
O4 Tb1 N2 125.62(14) . . ?
O4 Tb1 C2 26.54(13) . . ?
O5 Tb1 O4 53.15(12) . . ?
O5 Tb1 N1 143.77(14) . . ?
O5 Tb1 N2 72.51(14) . . ?
O5 Tb1 C2 26.75(14) . . ?
O6 Tb1 O1 147.90(16) . . ?
O6 Tb1 O3 141.47(15) . . ?
O6 Tb1 O4 78.06(14) . . ?
O6 Tb1 O5 73.83(15) . . ?
O6 Tb1 N1 79.73(16) . . ?
O6 Tb1 N2 85.78(15) . . ?
O6 Tb1 C2 76.28(16) . . ?
N1 Tb1 C2 155.87(16) . . ?
N2 Tb1 N1 81.37(16) . . ?
N2 Tb1 C2 99.25(15) . . ?
C15 O1 Tb1 119.0(4) . . ?
C1 O2 Tb1 165.9(4) . . ?
C15 O3 Tb1 120.3(4) 2_565 . ?
C2 O4 Tb1 92.1(3) . . ?
C2 O5 Tb1 92.2(3) . . ?
Tb1 O6 H6A 110.2 . . ?
Tb1 O6 H6B 118(5) . . ?
H6A O6 H6B 107.4 . . ?
C9 N1 Tb1 130.1(4) . . ?
C10 N1 Tb1 122.0(4) . . ?
C10 N1 C9 103.5(5) . . ?
C3 N2 Tb1 122.0(4) . . ?
C3 N2 C4 104.8(5) . . ?
C4 N2 Tb1 132.7(4) . . ?
C10 N3 C11 106.0(5) . . ?
C10 N3 C12 125.7(5) . . ?
C11 N3 C12 128.2(5) . . ?
C3 N4 C5 106.7(5) . . ?
C3 N4 C6 125.5(4) . . ?
C5 N4 C6 127.6(4) . . ?
O2 C1 C14 114.7(5) . 2 ?
O7 C1 O2 125.4(5) . . ?
O7 C1 C14 119.9(5) . 2 ?
O4 C2 Tb1 61.4(3) . . ?
O4 C2 O5 121.9(5) . . ?
O4 C2 C8 119.8(5) . 2_676 ?
O5 C2 Tb1 61.0(3) . . ?
O5 C2 C8 118.2(5) . 2_676 ?
C8 C2 Tb1 172.6(4) 2_676 . ?
N2 C3 N4 112.6(5) . . ?
N2 C3 H3 123.7 . . ?
N4 C3 H3 123.7 . . ?
N2 C4 H4 124.9 . . ?
C5 C4 N2 110.2(5) . . ?
C5 C4 H4 124.9 . . ?
N4 C5 H5 127.2 . . ?
C4 C5 N4 105.7(5) . . ?
C4 C5 H5 127.2 . . ?
C7 C6 N4 117.6(5) . . ?
C7 C6 C8 120.0(5) . 2_776 ?
C8 C6 N4 122.4(5) 2_776 . ?
C6 C7 H7 119.1 . . ?
C6 C7 C8 121.9(5) . . ?
C8 C7 H7 119.1 . . ?
C6 C8 C2 124.1(5) 2_776 2_676 ?
C7 C8 C2 117.8(5) . 2_676 ?
C7 C8 C6 118.1(5) . 2_776 ?
N1 C9 H9 124.7 . . ?
C11 C9 N1 110.6(5) . . ?
C11 C9 H9 124.7 . . ?
N1 C10 N3 113.4(5) . . ?
N1 C10 H10 123.3 . . ?
N3 C10 H10 123.3 . . ?
N3 C11 H11 126.8 . . ?
C9 C11 N3 106.5(6) . . ?
C9 C11 H11 126.8 . . ?
C13 C12 N3 118.1(5) . . ?
C13 C12 C14 120.6(5) . 2_655 ?
C14 C12 N3 121.1(5) 2_655 . ?
C12 C13 H13 119.3 . . ?
C12 C13 C14 121.3(5) . . ?
C14 C13 H13 119.3 . . ?
C12 C14 C1 123.0(5) 2_655 2 ?
C13 C14 C1 118.7(5) . 2 ?
C13 C14 C12 118.1(5) . 2_655 ?
O1 C15 O3 126.9(5) . 2_565 ?
O1 C15 C15 117.3(6) . 2_565 ?
O3 C15 C15 115.8(6) 2_565 2_565 ?

loop_
_geom_bond_atom_site_label_1
_geom_bond_atom_site_label_2
_geom_bond_distance
_geom_bond_site_symmetry_2
_geom_bond_publ_flag
Tb1 O1 2.390(4) . ?
Tb1 O2 2.235(4) . ?
Tb1 O3 2.379(4) . ?
Tb1 O4 2.455(4) . ?
Tb1 O5 2.447(4) . ?
Tb1 O6 2.375(4) . ?
Tb1 N1 2.550(5) . ?
Tb1 N2 2.497(4) . ?
Tb1 C2 2.794(5) . ?
O1 C15 1.243(7) . ?
O2 C1 1.265(7) . ?
O3 C15 1.244(6) 2_565 ?
O4 C2 1.249(6) . ?
O5 C2 1.259(6) . ?
O6 H6A 0.8709 . ?
O6 H6B 0.74(6) . ?
O7 C1 1.216(7) . ?
N1 C9 1.374(8) . ?
N1 C10 1.318(7) . ?
N2 C3 1.309(7) . ?
N2 C4 1.383(7) . ?
N3 C10 1.335(7) . ?
N3 C11 1.365(7) . ?
N3 C12 1.436(6) . ?
N4 C3 1.352(7) . ?
N4 C5 1.376(7) . ?
N4 C6 1.424(7) . ?
C1 C14 1.540(7) 2 ?
C2 C8 1.501(7) 2_676 ?
C3 H3 0.9300 . ?
C4 H4 0.9300 . ?
C4 C5 1.364(8) . ?
C5 H5 0.9300 . ?
C6 C7 1.378(8) . ?
C6 C8 1.401(8) 2_776 ?
C7 H7 0.9300 . ?
C7 C8 1.380(7) . ?
C8 C2 1.501(7) 2_676 ?
C8 C6 1.401(8) 2_776 ?
C9 H9 0.9300 . ?
C9 C11 1.346(8) . ?
C10 H10 0.9300 . ?
C11 H11 0.9300 . ?
C12 C13 1.377(7) . ?
C12 C14 1.392(8) 2_655 ?
C13 H13 0.9300 . ?
C13 C14 1.387(7) . ?
C14 C1 1.540(7) 2 ?
C14 C12 1.392(8) 2_655 ?
C15 O3 1.244(6) 2_565 ?
C15 C15 1.536(11) 2_565 ?

loop_
_geom_torsion_atom_site_label_1
_geom_torsion_atom_site_label_2
_geom_torsion_atom_site_label_3
_geom_torsion_atom_site_label_4
_geom_torsion
_geom_torsion_site_symmetry_1
_geom_torsion_site_symmetry_2
_geom_torsion_site_symmetry_3
_geom_torsion_site_symmetry_4
_geom_torsion_publ_flag
Tb1 O1 C15 O3 -178.7(5) . . . 2_565 ?
Tb1 O1 C15 C15 2.4(8) . . . 2_565 ?
Tb1 O2 C1 O7 -42(2) . . . . ?
Tb1 O2 C1 C14 139.6(16) . . . 2 ?
Tb1 O4 C2 O5 -8.3(5) . . . . ?
Tb1 O4 C2 C8 171.6(4) . . . 2_676 ?
Tb1 O5 C2 O4 8.4(5) . . . . ?
Tb1 O5 C2 C8 -171.6(4) . . . 2_676 ?
Tb1 N1 C9 C11 156.1(5) . . . . ?
Tb1 N1 C10 N3 -158.9(4) . . . . ?
Tb1 N2 C3 N4 -172.5(4) . . . . ?
Tb1 N2 C4 C5 171.7(5) . . . . ?
N1 C9 C11 N3 0.4(8) . . . . ?
N2 C4 C5 N4 -0.2(8) . . . . ?
N3 C12 C13 C14 176.0(5) . . . . ?
N4 C6 C7 C8 -178.2(5) . . . . ?
C3 N2 C4 C5 -0.1(8) . . . . ?
C3 N4 C5 C4 0.5(7) . . . . ?
C3 N4 C6 C7 -57.3(8) . . . . ?
C3 N4 C6 C8 121.4(6) . . . 2_776 ?
C4 N2 C3 N4 0.4(7) . . . . ?
C5 N4 C3 N2 -0.5(7) . . . . ?
C5 N4 C6 C7 116.1(7) . . . . ?
C5 N4 C6 C8 -65.2(8) . . . 2_776 ?
C6 N4 C3 N2 174.0(5) . . . . ?
C6 N4 C5 C4 -173.9(6) . . . . ?
C6 C7 C8 C2 176.7(5) . . . 2_676 ?
C6 C7 C8 C6 -3.0(9) . . . 2_776 ?
C8 C6 C7 C8 3.1(9) 2_776 . . . ?
C9 N1 C10 N3 -0.3(7) . . . . ?
C10 N1 C9 C11 -0.1(8) . . . . ?
C10 N3 C11 C9 -0.6(8) . . . . ?
C10 N3 C12 C13 -119.1(6) . . . . ?
C10 N3 C12 C14 55.9(8) . . . 2_655 ?
C11 N3 C10 N1 0.6(7) . . . . ?
C11 N3 C12 C13 57.1(9) . . . . ?
C11 N3 C12 C14 -128.0(7) . . . 2_655 ?
C12 N3 C10 N1 177.4(5) . . . . ?
C12 N3 C11 C9 -177.3(6) . . . . ?
C12 C13 C14 C1 -175.3(5) . . . 2 ?
C12 C13 C14 C12 -1.0(10) . . . 2_655 ?
C14 C12 C13 C14 1.0(10) 2_655 . . . ?
